data_4024636
loop_
_publ_author_name
'Joshua Akhigbe'
'Claudia Ryppa'
'Matthias Zeller'
'Christian Br\"uckner'

_publ_section_title
;
Oxazolochlorins. 2. Intramolecular Cannizzaro Reaction
of meso-Tetraphenylsecochlorin Bisaldehyde
;
_journal_name_full 'Journal of Organic Chemistry'
_journal_page_first 4927
_journal_page_last 4933
_journal_paper_doi 10.1021/jo9006046
_journal_volume 74
_journal_year 2009
_chemical_formula_sum 'C86 H58 N8 O3'
_chemical_formula_weight 1251.40
_chemical_name_systematic
; 
 ? 
;
_space_group_IT_number 2
_symmetry_cell_setting triclinic
_symmetry_space_group_name_Hall '-P 1'
_symmetry_space_group_name_H-M 'P -1'
_atom_sites_solution_hydrogens geom
_atom_sites_solution_primary direct
_atom_sites_solution_secondary difmap
_audit_creation_method SHELXL-97
_cell_angle_alpha 80.070(4)
_cell_angle_beta 87.587(4)
_cell_angle_gamma 89.341(4)
_cell_formula_units_Z 2
_cell_length_a 12.2998(7)
_cell_length_b 13.2498(7)
_cell_length_c 22.1649(12)
_cell_measurement_reflns_used 1737
_cell_measurement_temperature 100(2)
_cell_measurement_theta_max 29.61
_cell_measurement_theta_min 2.28
_cell_volume 3554.9(3)
_computing_cell_refinement 'Apex2 v2008.2-4 '
_computing_data_collection 'Apex2 v2008.2-4 (Bruker, 2008)'
_computing_data_reduction 'Apex2 v2008.2-4 '
_computing_molecular_graphics 'SHELXTL 6.14'
_computing_publication_material 'SHELXTL 6.14'
_computing_structure_refinement 'SHELXTL 6.14'
_computing_structure_solution 'SHELXTL 6.14 (Bruker, 2000-2003)'
_diffrn_ambient_temperature 100(2)
_diffrn_measured_fraction_theta_full 0.990
_diffrn_measured_fraction_theta_max 0.990
_diffrn_measurement_device_type 'Bruker AXS SMART APEX CCD diffractometer'
_diffrn_measurement_method '\w scans'
_diffrn_radiation_monochromator graphite
_diffrn_radiation_source 'fine-focus sealed tube'
_diffrn_radiation_type MoK\a
_diffrn_radiation_wavelength 0.71073
_diffrn_reflns_av_R_equivalents 0.1122
_diffrn_reflns_av_sigmaI/netI 0.1904
_diffrn_reflns_limit_h_max 14
_diffrn_reflns_limit_h_min -14
_diffrn_reflns_limit_k_max 13
_diffrn_reflns_limit_k_min -15
_diffrn_reflns_limit_l_max 26
_diffrn_reflns_limit_l_min -26
_diffrn_reflns_number 34354
_diffrn_reflns_theta_full 25.03
_diffrn_reflns_theta_max 25.03
_diffrn_reflns_theta_min 0.93
_diffrn_standards_number 0
_exptl_absorpt_coefficient_mu 0.072
_exptl_absorpt_correction_T_max 0.997
_exptl_absorpt_correction_T_min 0.837
_exptl_absorpt_correction_type multi-scan
_exptl_absorpt_process_details 'Apex2 v2008.2-4 (Bruker, 2008)'
_exptl_crystal_colour black
_exptl_crystal_density_diffrn 1.169
_exptl_crystal_density_method 'not measured'
_exptl_crystal_description plate
_exptl_crystal_F_000 1308
_exptl_crystal_size_max 0.34
_exptl_crystal_size_mid 0.33
_exptl_crystal_size_min 0.04
_platon_squeeze_details
;
;
_refine_diff_density_max 0.358
_refine_diff_density_min -0.396
_refine_diff_density_rms 0.069
_refine_ls_extinction_method none
_refine_ls_goodness_of_fit_ref 0.955
_refine_ls_hydrogen_treatment constr
_refine_ls_matrix_type full
_refine_ls_number_parameters 887
_refine_ls_number_reflns 12455
_refine_ls_number_restraints 31
_refine_ls_restrained_S_all 0.955
_refine_ls_R_factor_all 0.1900
_refine_ls_R_factor_gt 0.0893
_refine_ls_shift/su_max 0.000
_refine_ls_shift/su_mean 0.000
_refine_ls_structure_factor_coef Fsqd
_refine_ls_weighting_details 'calc w=1/[\s^2^(Fo^2^)+(0.0939P)^2^+0.0000P] where P=(Fo^2^+2Fc^2^)/3'
_refine_ls_weighting_scheme calc
_refine_ls_wR_factor_gt 0.1974
_refine_ls_wR_factor_ref 0.2289
_reflns_number_gt 5165
_reflns_number_total 12455
_reflns_threshold_expression I>2\s(I)
_cod_data_source_file jo9006046_si_002.cif
_cod_data_source_block 08mz397_0m
_cod_depositor_comments
;
The following automatic conversions were performed:
'_symmetry_cell_setting' value 'Triclinic' changed to 'triclinic'
according to '/home/saulius/struct/CIF-dictionaries/cif_core.dic'
dictionary named 'cif_core.dic' version 2.4.1 from 2010-06-29.

Automatic conversion script
Id: cif_fix_enum 1527 2010-12-29 10:47:43Z saulius 
;
_cod_original_sg_symbol_H-M P-1
_cod_database_code 4024636

loop_
_symmetry_equiv_pos_as_xyz
'x, y, z'
'-x, -y, -z'

loop_
_atom_site_label
_atom_site_type_symbol
_atom_site_fract_x
_atom_site_fract_y
_atom_site_fract_z
_atom_site_U_iso_or_equiv
_atom_site_adp_type
_atom_site_occupancy
_atom_site_symmetry_multiplicity
_atom_site_calc_flag
_atom_site_refinement_flags
_atom_site_disorder_assembly
_atom_site_disorder_group
C1 C 1.0065(4) 0.4181(3) 0.3510(2) 0.0239(11) Uani 1 1 d . . .
C2 C 0.9679(4) 0.5051(3) 0.3742(2) 0.0256(12) Uani 1 1 d . . .
C3 C 1.0097(4) 0.6077(3) 0.3453(2) 0.0284(12) Uani 1 1 d . . .
C4 C 0.9941(5) 0.6406(4) 0.2834(2) 0.0416(15) Uani 1 1 d . . .
H4 H 0.9576 0.5982 0.2603 0.050 Uiso 1 1 calc R . .
C5 C 1.0328(5) 0.7372(4) 0.2550(3) 0.0576(18) Uani 1 1 d . . .
H5 H 1.0218 0.7607 0.2128 0.069 Uiso 1 1 calc R . .
C6 C 1.0868(5) 0.7981(4) 0.2887(3) 0.0458(16) Uani 1 1 d . . .
H6 H 1.1137 0.8632 0.2695 0.055 Uiso 1 1 calc R . .
C7 C 1.1013(4) 0.7650(4) 0.3484(3) 0.0393(14) Uani 1 1 d . . .
H7 H 1.1392 0.8068 0.3712 0.047 Uiso 1 1 calc R . .
C8 C 1.0620(4) 0.6712(3) 0.3773(2) 0.0336(13) Uani 1 1 d . . .
H8 H 1.0713 0.6503 0.4200 0.040 Uiso 1 1 calc R . .
C9 C 0.8890(4) 0.4993(3) 0.4218(2) 0.0240(11) Uani 1 1 d . . .
C10 C 0.8393(4) 0.5834(4) 0.4459(2) 0.0305(12) Uani 1 1 d . . .
H10 H 0.8557 0.6538 0.4324 0.037 Uiso 1 1 calc R . .
C11 C 0.7650(4) 0.5461(4) 0.4911(2) 0.0326(13) Uani 1 1 d . . .
H11 H 0.7212 0.5856 0.5147 0.039 Uiso 1 1 calc R . .
C12 C 0.7641(4) 0.4367(4) 0.4969(2) 0.0270(12) Uani 1 1 d . . .
C13 C 0.6998(4) 0.3686(3) 0.5367(2) 0.0265(12) Uani 1 1 d . . .
C14 C 0.6293(4) 0.4130(3) 0.5827(2) 0.0250(12) Uani 1 1 d . . .
C15 C 0.6778(4) 0.4524(4) 0.6297(2) 0.0311(12) Uani 1 1 d . . .
H15 H 0.7548 0.4524 0.6319 0.037 Uiso 1 1 calc R . .
C16 C 0.6126(5) 0.4919(4) 0.6735(2) 0.0330(13) Uani 1 1 d . . .
H16 H 0.6449 0.5172 0.7060 0.040 Uiso 1 1 calc R . .
C17 C 0.5015(5) 0.4940(4) 0.6691(2) 0.0407(15) Uani 1 1 d . . .
H17 H 0.4573 0.5213 0.6987 0.049 Uiso 1 1 calc R . .
C18 C 0.4529(5) 0.4567(4) 0.6222(2) 0.0423(15) Uani 1 1 d . . .
H18 H 0.3761 0.4590 0.6193 0.051 Uiso 1 1 calc R . .
C19 C 0.5181(4) 0.4156(4) 0.5794(2) 0.0386(14) Uani 1 1 d . . .
H19 H 0.4851 0.3891 0.5474 0.046 Uiso 1 1 calc R . .
C20 C 0.6991(4) 0.2612(4) 0.5402(2) 0.0285(12) Uani 1 1 d . . .
C21 C 0.6354(4) 0.1914(4) 0.5848(2) 0.0302(12) Uani 1 1 d . . .
H21 H 0.5884 0.2094 0.6164 0.036 Uiso 1 1 calc R . .
C22 C 0.6549(4) 0.0958(4) 0.5735(2) 0.0331(13) Uani 1 1 d . . .
H22 H 0.6249 0.0338 0.5954 0.040 Uiso 1 1 calc R . .
C23 C 0.7311(4) 0.1071(3) 0.5207(2) 0.0253(12) Uani 1 1 d . . .
C24 C 0.7737(4) 0.0240(3) 0.4945(2) 0.0255(12) Uani 1 1 d . . .
C25 C 0.7232(4) -0.0800(3) 0.5185(2) 0.0269(12) Uani 1 1 d . . .
C26 C 0.6148(4) -0.0966(4) 0.5069(2) 0.0359(13) Uani 1 1 d . . .
H26 H 0.5745 -0.0442 0.4827 0.043 Uiso 1 1 calc R . .
C27 C 0.5663(4) -0.1891(4) 0.5306(2) 0.0364(13) Uani 1 1 d . . .
H27 H 0.4928 -0.2001 0.5221 0.044 Uiso 1 1 calc R . .
C28 C 0.6223(5) -0.2649(4) 0.5661(2) 0.0358(13) Uani 1 1 d . . .
H28 H 0.5869 -0.3269 0.5840 0.043 Uiso 1 1 calc R . .
C29 C 0.7321(5) -0.2508(4) 0.5760(2) 0.0355(13) Uani 1 1 d . . .
H29 H 0.7725 -0.3045 0.5990 0.043 Uiso 1 1 calc R . .
C30 C 0.7817(4) -0.1588(3) 0.5521(2) 0.0309(13) Uani 1 1 d . . .
H30 H 0.8564 -0.1494 0.5588 0.037 Uiso 1 1 calc R . .
C31 C 0.8527(4) 0.0283(3) 0.4482(2) 0.0281(12) Uani 1 1 d . . .
C32 C 0.8943(4) -0.0522(4) 0.4189(2) 0.0356(13) Uani 1 1 d . . .
H32 H 0.8745 -0.1223 0.4298 0.043 Uiso 1 1 calc R . .
C33 C 0.9666(4) -0.0137(3) 0.3730(2) 0.0327(13) Uani 1 1 d . . .
H33 H 1.0057 -0.0516 0.3464 0.039 Uiso 1 1 calc R . .
C34 C 0.9734(4) 0.0927(3) 0.3719(2) 0.0270(12) Uani 1 1 d . . .
C35 C 1.0352(4) 0.1639(4) 0.3290(2) 0.0277(12) Uani 1 1 d . . .
C36 C 1.1089(4) 0.1192(3) 0.2843(2) 0.0267(12) Uani 1 1 d . . .
C37 C 1.2020(4) 0.0632(4) 0.3048(2) 0.0323(13) Uani 1 1 d . . .
H37 H 1.2187 0.0543 0.3468 0.039 Uiso 1 1 calc R . .
C38 C 1.2694(4) 0.0210(4) 0.2641(2) 0.0345(13) Uani 1 1 d . . .
H38 H 1.3323 -0.0165 0.2783 0.041 Uiso 1 1 calc R . .
C39 C 1.2456(4) 0.0331(4) 0.2031(2) 0.0391(14) Uani 1 1 d . . .
H39 H 1.2931 0.0053 0.1752 0.047 Uiso 1 1 calc R . .
C40 C 1.1533(5) 0.0853(4) 0.1824(2) 0.0358(14) Uani 1 1 d . . .
H40 H 1.1360 0.0919 0.1406 0.043 Uiso 1 1 calc R . .
C41 C 1.0848(4) 0.1287(3) 0.2231(2) 0.0289(12) Uani 1 1 d . . .
H41 H 1.0212 0.1649 0.2087 0.035 Uiso 1 1 calc R . .
C42 C 1.0349(4) 0.2679(4) 0.3275(2) 0.0244(11) Uani 1 1 d . . .
C43 C 1.0983(4) 0.3441(3) 0.2811(2) 0.0274(12) Uani 1 1 d . . .
H43 H 1.1757 0.3228 0.2749 0.033 Uiso 1 1 calc R . .
C44 C 1.0788(4) 0.4318(4) 0.1764(2) 0.0312(12) Uani 1 1 d . . .
H44 H 1.0680 0.5031 0.1847 0.037 Uiso 1 1 calc R . .
C45 C 1.0233(4) 0.4131(4) 0.1200(2) 0.0292(12) Uani 1 1 d . A .
C46 C 0.9215(4) 0.4495(4) 0.1052(2) 0.0371(14) Uani 1 1 d . . .
C47 C 0.8597(4) 0.5087(4) 0.1468(2) 0.0383(14) Uani 1 1 d . . .
C48 C 0.8196(4) 0.4596(4) 0.2042(2) 0.0382(14) Uani 1 1 d . . .
H48 H 0.8332 0.3886 0.2170 0.046 Uiso 1 1 calc R . .
C49 C 0.7602(4) 0.5138(5) 0.2423(3) 0.0467(15) Uani 1 1 d . . .
H49 H 0.7334 0.4799 0.2813 0.056 Uiso 1 1 calc R . .
C50 C 0.7399(5) 0.6158(5) 0.2242(3) 0.068(2) Uani 1 1 d . . .
H50 H 0.6975 0.6523 0.2502 0.082 Uiso 1 1 calc R . .
C51 C 0.7806(5) 0.6655(5) 0.1687(3) 0.071(2) Uani 1 1 d . . .
H51 H 0.7675 0.7368 0.1567 0.085 Uiso 1 1 calc R . .
C52 C 0.8404(5) 0.6130(5) 0.1299(3) 0.0551(17) Uani 1 1 d . . .
H52 H 0.8684 0.6483 0.0916 0.066 Uiso 1 1 calc R . .
C53 C 0.8691(4) 0.4276(4) 0.0525(2) 0.0409(14) Uani 1 1 d . A .
C54 C 0.7685(5) 0.4681(5) 0.0304(3) 0.0529(17) Uani 1 1 d . . .
H54 H 0.7251 0.5185 0.0458 0.063 Uiso 1 1 calc R . .
C55 C 0.7456(5) 0.4196(6) -0.0183(3) 0.065(2) Uani 1 1 d . . .
H55 H 0.6834 0.4326 -0.0424 0.078 Uiso 1 1 calc R . .
C56 C 0.8297(5) 0.3468(5) -0.0268(3) 0.0528(17) Uani 1 1 d . A .
C57 C 0.8337(5) 0.2738(6) -0.0650(2) 0.0550(18) Uani 1 1 d D . .
C58 C 0.7293(5) 0.2821(6) -0.1016(3) 0.059(3) Uani 0.628(6) 1 d PGD A 1
C59 C 0.6265(6) 0.2690(7) -0.0729(3) 0.068(4) Uani 0.628(6) 1 d PG A 1
H59 H 0.6188 0.2586 -0.0295 0.082 Uiso 0.628(6) 1 calc PR A 1
C60 C 0.5349(5) 0.2712(7) -0.1078(3) 0.097(5) Uani 0.628(6) 1 d PG A 1
H60 H 0.4647 0.2623 -0.0882 0.116 Uiso 0.628(6) 1 calc PR A 1
C61 C 0.5461(6) 0.2865(7) -0.1714(3) 0.091(5) Uani 0.628(6) 1 d PGU A 1
H61 H 0.4836 0.2881 -0.1953 0.109 Uiso 0.628(6) 1 calc PR A 1
C62 C 0.6489(7) 0.2996(7) -0.2001(3) 0.077(3) Uani 0.628(6) 1 d PGU A 1
H62 H 0.6566 0.3101 -0.2436 0.093 Uiso 0.628(6) 1 calc PR A 1
C63 C 0.7405(5) 0.2974(7) -0.1652(4) 0.051(3) Uani 0.628(6) 1 d PGU A 1
H63 H 0.8107 0.3064 -0.1848 0.061 Uiso 0.628(6) 1 calc PR A 1
O1 O 1.0886(3) 0.4347(2) 0.30634(14) 0.0276(8) Uani 1 1 d . . .
O2 O 1.0384(3) 0.3549(2) 0.22593(14) 0.0280(8) Uani 1 1 d . . .
O3 O 1.1898(3) 0.4091(2) 0.16221(14) 0.0311(8) Uani 1 1 d . . .
C58B C 0.7380(8) 0.2500(11) -0.1012(6) 0.059(3) Uani 0.372(6) 1 d PGD A 2
C59B C 0.6775(9) 0.1611(9) -0.0832(4) 0.039(4) Uani 0.372(6) 1 d PG A 2
H59B H 0.6982 0.1122 -0.0489 0.046 Uiso 0.372(6) 1 calc PR A 2
C60B C 0.5868(9) 0.1437(8) -0.1152(5) 0.053(5) Uani 0.372(6) 1 d PG A 2
H60B H 0.5455 0.0830 -0.1029 0.063 Uiso 0.372(6) 1 calc PR A 2
C61B C 0.5565(10) 0.2152(10) -0.1653(5) 0.091(8) Uani 0.372(6) 1 d PGU A 2
H61B H 0.4945 0.2033 -0.1872 0.109 Uiso 0.372(6) 1 calc PR A 2
C62B C 0.6169(13) 0.3041(10) -0.1833(6) 0.077(3) Uani 0.372(6) 1 d PGU A 2
H62B H 0.5962 0.3530 -0.2175 0.093 Uiso 0.372(6) 1 calc PR A 2
C63B C 0.7077(12) 0.3215(9) -0.1512(7) 0.051(3) Uani 0.372(6) 1 d PGU A 2
H63B H 0.7490 0.3823 -0.1636 0.061 Uiso 0.372(6) 1 calc PR A 2
C64 C 0.9171(6) 0.2027(5) -0.0693(3) 0.0525(17) Uani 1 1 d . A .
C65 C 0.9156(7) 0.1238(5) -0.1079(3) 0.066(2) Uani 1 1 d . . .
H65 H 0.8571 0.1093 -0.1317 0.079 Uiso 1 1 calc R A .
C66 C 1.0128(7) 0.0754(5) -0.1036(3) 0.064(2) Uani 1 1 d . A .
H66 H 1.0366 0.0218 -0.1245 0.077 Uiso 1 1 calc R . .
C67 C 1.0731(6) 0.1209(4) -0.0613(2) 0.0453(16) Uani 1 1 d . . .
C68 C 1.1827(5) 0.0959(4) -0.0481(2) 0.0451(15) Uani 1 1 d . A .
C69 C 1.2370(5) 0.0151(5) -0.0795(2) 0.0530(17) Uani 1 1 d . . .
C70 C 1.2066(6) -0.0853(5) -0.0710(3) 0.067(2) Uani 1 1 d . A .
H70 H 1.1455 -0.1067 -0.0443 0.080 Uiso 1 1 calc R . .
C71 C 1.2604(6) -0.1558(5) -0.0992(3) 0.068(2) Uani 1 1 d . . .
H71 H 1.2362 -0.2248 -0.0915 0.082 Uiso 1 1 calc R A .
C72 C 1.3466(7) -0.1303(5) -0.1374(3) 0.079(2) Uani 1 1 d . A .
H72 H 1.3793 -0.1798 -0.1589 0.095 Uiso 1 1 calc R . .
C73 C 1.3882(7) -0.0316(6) -0.1459(3) 0.089(3) Uani 1 1 d . . .
H73 H 1.4526 -0.0137 -0.1704 0.107 Uiso 1 1 calc R A .
C74 C 1.3318(7) 0.0408(5) -0.1170(3) 0.080(2) Uani 1 1 d . A .
H74 H 1.3581 0.1091 -0.1229 0.096 Uiso 1 1 calc R . .
C75 C 1.2457(5) 0.1378(4) -0.0093(2) 0.0457(16) Uani 1 1 d . . .
C76 C 1.3543(5) 0.1131(5) 0.0078(3) 0.0523(17) Uani 1 1 d . A .
H76 H 1.3996 0.0632 -0.0068 0.063 Uiso 1 1 calc R . .
C77 C 1.3821(5) 0.1735(4) 0.0486(2) 0.0459(15) Uani 1 1 d . . .
H77 H 1.4502 0.1724 0.0674 0.055 Uiso 1 1 calc R A .
C78 C 1.2917(4) 0.2388(4) 0.0587(2) 0.0380(14) Uani 1 1 d . A .
C79 C 1.2842(4) 0.3042(4) 0.1011(2) 0.0304(12) Uani 1 1 d . . .
C80 C 1.3793(4) 0.3180(4) 0.1379(2) 0.0304(12) Uani 1 1 d . A .
C81 C 1.4697(5) 0.3746(4) 0.1140(3) 0.0469(15) Uani 1 1 d . . .
H81 H 1.4739 0.4037 0.0717 0.056 Uiso 1 1 calc R A .
C82 C 1.5550(5) 0.3898(5) 0.1512(3) 0.0594(18) Uani 1 1 d . A .
H82 H 1.6149 0.4317 0.1346 0.071 Uiso 1 1 calc R . .
C83 C 1.5520(5) 0.3428(5) 0.2133(3) 0.0496(16) Uani 1 1 d . . .
H83 H 1.6108 0.3501 0.2386 0.060 Uiso 1 1 calc R A .
C84 C 1.4616(4) 0.2859(4) 0.2367(2) 0.0434(15) Uani 1 1 d . A .
H84 H 1.4577 0.2556 0.2789 0.052 Uiso 1 1 calc R . .
C85 C 1.3787(4) 0.2725(4) 0.2008(2) 0.0374(14) Uani 1 1 d . . .
H85 H 1.3184 0.2317 0.2181 0.045 Uiso 1 1 calc R A .
C86 C 1.1877(5) 0.3531(4) 0.1142(2) 0.0332(13) Uani 1 1 d . A .
N1 N 0.8405(3) 0.4125(3) 0.45336(16) 0.0248(9) Uani 1 1 d . . .
H1 H 0.8555 0.3499 0.4470 0.030 Uiso 1 1 calc R . .
N2 N 0.7585(3) 0.2075(3) 0.50140(17) 0.0293(10) Uani 1 1 d . . .
N3 N 0.9061(3) 0.1156(3) 0.41847(16) 0.0259(10) Uani 1 1 d . . .
H3 H 0.8980 0.1769 0.4282 0.031 Uiso 1 1 calc R . .
N4 N 0.9758(3) 0.3208(3) 0.36657(16) 0.0248(10) Uani 1 1 d . . .
N5 N 0.9040(4) 0.3590(3) 0.01645(19) 0.0439(12) Uani 1 1 d . . .
H5A H 0.9667 0.3262 0.0203 0.053 Uiso 1 1 calc R A .
N6 N 1.0151(4) 0.1989(4) -0.04128(19) 0.0509(14) Uani 1 1 d . A .
N7 N 1.2106(4) 0.2149(3) 0.02275(18) 0.0403(12) Uani 1 1 d . A .
H7A H 1.1458 0.2440 0.0203 0.048 Uiso 1 1 calc R . .
N8 N 1.0913(4) 0.3551(3) 0.08879(18) 0.0338(11) Uani 1 1 d . . .

loop_
_atom_site_aniso_label
_atom_site_aniso_U_11
_atom_site_aniso_U_22
_atom_site_aniso_U_33
_atom_site_aniso_U_23
_atom_site_aniso_U_13
_atom_site_aniso_U_12
C1 0.032(3) 0.022(3) 0.019(3) -0.007(2) 0.003(2) -0.004(2)
C2 0.036(3) 0.014(3) 0.027(3) -0.002(2) 0.003(2) 0.001(2)
C3 0.035(3) 0.019(3) 0.033(3) -0.012(2) 0.005(2) 0.002(2)
C4 0.066(4) 0.032(3) 0.030(3) -0.015(3) 0.009(3) -0.010(3)
C5 0.103(5) 0.028(3) 0.041(4) -0.008(3) 0.018(4) -0.007(3)
C6 0.055(4) 0.028(3) 0.056(4) -0.018(3) 0.024(3) -0.013(3)
C7 0.044(4) 0.013(3) 0.068(4) -0.026(3) 0.001(3) 0.001(3)
C8 0.041(3) 0.013(3) 0.052(3) -0.019(2) -0.004(3) 0.002(2)
C9 0.033(3) 0.019(3) 0.020(3) -0.005(2) 0.001(2) 0.004(2)
C10 0.043(3) 0.018(3) 0.031(3) -0.007(2) 0.001(3) 0.007(2)
C11 0.049(4) 0.019(3) 0.030(3) -0.008(2) 0.009(3) 0.000(3)
C12 0.037(3) 0.026(3) 0.019(3) -0.006(2) 0.000(2) 0.002(2)
C13 0.038(3) 0.021(3) 0.021(3) -0.006(2) 0.000(2) 0.001(2)
C14 0.038(3) 0.012(2) 0.024(3) -0.002(2) 0.010(2) 0.000(2)
C15 0.038(3) 0.026(3) 0.031(3) -0.011(2) 0.005(3) -0.001(2)
C16 0.051(4) 0.025(3) 0.025(3) -0.012(2) 0.008(3) -0.003(3)
C17 0.051(4) 0.036(3) 0.036(3) -0.014(3) 0.022(3) -0.006(3)
C18 0.037(3) 0.043(4) 0.050(4) -0.021(3) 0.011(3) -0.003(3)
C19 0.031(3) 0.043(3) 0.046(3) -0.019(3) -0.001(3) 0.001(3)
C20 0.034(3) 0.027(3) 0.026(3) -0.010(2) 0.002(2) -0.001(2)
C21 0.032(3) 0.035(3) 0.025(3) -0.010(2) 0.002(2) 0.002(2)
C22 0.041(3) 0.026(3) 0.030(3) -0.001(2) 0.006(3) -0.002(3)
C23 0.036(3) 0.012(3) 0.028(3) -0.005(2) -0.003(2) 0.002(2)
C24 0.029(3) 0.019(3) 0.031(3) -0.010(2) 0.001(2) 0.001(2)
C25 0.040(3) 0.016(3) 0.022(3) -0.001(2) 0.005(2) 0.002(2)
C26 0.044(4) 0.016(3) 0.047(3) -0.003(2) 0.001(3) 0.000(3)
C27 0.036(3) 0.024(3) 0.050(4) -0.008(3) 0.001(3) -0.003(3)
C28 0.053(4) 0.025(3) 0.030(3) -0.004(2) 0.003(3) -0.005(3)
C29 0.056(4) 0.020(3) 0.033(3) -0.011(2) -0.012(3) 0.007(3)
C30 0.046(3) 0.013(3) 0.035(3) -0.008(2) -0.003(3) 0.001(2)
C31 0.047(3) 0.010(3) 0.028(3) -0.008(2) 0.001(3) 0.003(2)
C32 0.059(4) 0.013(3) 0.034(3) -0.002(2) 0.003(3) -0.002(3)
C33 0.051(4) 0.013(3) 0.034(3) -0.007(2) 0.006(3) -0.002(2)
C34 0.037(3) 0.021(3) 0.024(3) -0.009(2) 0.001(2) 0.001(2)
C35 0.030(3) 0.030(3) 0.025(3) -0.011(2) 0.003(2) 0.000(2)
C36 0.042(3) 0.016(3) 0.025(3) -0.013(2) 0.004(2) -0.002(2)
C37 0.042(3) 0.028(3) 0.028(3) -0.010(2) 0.000(3) 0.004(3)
C38 0.037(3) 0.031(3) 0.038(3) -0.015(3) 0.009(3) -0.001(3)
C39 0.042(4) 0.031(3) 0.047(4) -0.018(3) 0.022(3) -0.005(3)
C40 0.055(4) 0.028(3) 0.029(3) -0.019(2) 0.001(3) -0.013(3)
C41 0.044(3) 0.016(3) 0.029(3) -0.011(2) 0.000(2) -0.002(2)
C42 0.030(3) 0.021(3) 0.024(3) -0.010(2) -0.001(2) 0.005(2)
C43 0.048(3) 0.019(3) 0.018(3) -0.013(2) 0.001(2) 0.002(2)
C44 0.036(3) 0.029(3) 0.029(3) -0.006(2) 0.006(2) 0.002(2)
C45 0.036(3) 0.031(3) 0.021(3) -0.005(2) 0.004(2) -0.008(3)
C46 0.037(4) 0.038(3) 0.033(3) 0.000(3) 0.011(3) -0.006(3)
C47 0.036(3) 0.045(4) 0.034(3) -0.003(3) -0.005(3) -0.005(3)
C48 0.034(3) 0.033(3) 0.049(4) -0.009(3) 0.002(3) -0.007(3)
C49 0.033(3) 0.045(4) 0.062(4) -0.012(3) 0.009(3) -0.003(3)
C50 0.058(5) 0.061(5) 0.083(5) -0.012(4) 0.023(4) 0.006(4)
C51 0.070(5) 0.035(4) 0.104(6) -0.006(4) 0.019(4) 0.021(4)
C52 0.058(4) 0.040(4) 0.060(4) 0.010(3) 0.005(3) -0.001(3)
C53 0.037(4) 0.048(4) 0.033(3) 0.001(3) 0.006(3) -0.005(3)
C54 0.040(4) 0.074(5) 0.038(4) 0.009(3) 0.000(3) 0.002(3)
C55 0.045(4) 0.107(6) 0.036(4) 0.008(4) -0.006(3) -0.017(4)
C56 0.049(4) 0.063(5) 0.041(4) 0.007(3) -0.007(3) -0.008(4)
C57 0.058(5) 0.080(5) 0.023(3) 0.007(3) -0.002(3) -0.033(4)
C58 0.063(5) 0.082(8) 0.028(4) 0.002(4) -0.001(3) -0.030(5)
C59 0.062(8) 0.093(9) 0.049(7) -0.010(6) -0.009(6) -0.031(7)
C60 0.094(10) 0.125(12) 0.068(9) -0.002(8) -0.010(8) -0.055(9)
C61 0.078(7) 0.150(14) 0.038(7) 0.006(8) -0.015(6) -0.042(10)
C62 0.076(7) 0.101(6) 0.050(7) 0.004(5) -0.008(5) -0.040(6)
C63 0.075(7) 0.045(6) 0.032(6) -0.005(4) -0.013(5) -0.005(5)
O1 0.040(2) 0.0170(18) 0.0282(18) -0.0118(15) 0.0061(16) -0.0049(15)
O2 0.040(2) 0.0199(18) 0.0239(18) -0.0046(14) 0.0017(16) -0.0010(16)
O3 0.041(2) 0.0273(19) 0.0272(19) -0.0101(15) 0.0020(16) -0.0002(16)
C58B 0.063(5) 0.082(8) 0.028(4) 0.002(4) -0.001(3) -0.030(5)
C59B 0.048(10) 0.041(10) 0.026(8) -0.003(7) -0.010(7) 0.007(8)
C60B 0.064(12) 0.071(13) 0.020(8) 0.000(8) 0.014(8) -0.016(10)
C61B 0.069(14) 0.117(17) 0.067(14) 0.045(13) -0.021(11) -0.044(12)
C62B 0.076(7) 0.101(6) 0.050(7) 0.004(5) -0.008(5) -0.040(6)
C63B 0.075(7) 0.045(6) 0.032(6) -0.005(4) -0.013(5) -0.005(5)
C64 0.067(5) 0.057(4) 0.030(3) 0.007(3) -0.004(3) -0.026(4)
C65 0.101(6) 0.072(5) 0.025(3) 0.000(3) -0.018(4) -0.044(5)
C66 0.095(6) 0.056(4) 0.039(4) 0.004(3) -0.021(4) -0.027(4)
C67 0.086(5) 0.030(3) 0.021(3) -0.005(3) -0.001(3) -0.024(3)
C68 0.073(5) 0.040(4) 0.023(3) -0.007(3) 0.002(3) -0.015(3)
C69 0.091(5) 0.048(4) 0.021(3) -0.012(3) 0.014(3) -0.014(4)
C70 0.122(6) 0.041(4) 0.032(4) 0.005(3) 0.011(4) -0.008(4)
C71 0.113(6) 0.040(4) 0.046(4) 0.003(3) 0.011(4) -0.015(4)
C72 0.155(8) 0.036(4) 0.051(4) -0.017(3) -0.002(5) -0.005(5)
C73 0.126(7) 0.071(6) 0.076(5) -0.038(4) 0.030(5) -0.003(5)
C74 0.133(7) 0.055(5) 0.054(4) -0.018(4) 0.019(5) -0.004(5)
C75 0.081(5) 0.033(3) 0.026(3) -0.016(3) 0.006(3) -0.009(3)
C76 0.053(4) 0.062(4) 0.047(4) -0.027(3) 0.015(3) -0.006(3)
C77 0.045(4) 0.052(4) 0.044(4) -0.021(3) 0.011(3) -0.003(3)
C78 0.043(4) 0.042(3) 0.029(3) -0.007(3) 0.002(3) -0.008(3)
C79 0.045(4) 0.027(3) 0.021(3) -0.011(2) 0.006(2) -0.002(3)
C80 0.032(3) 0.026(3) 0.036(3) -0.015(2) 0.004(3) 0.004(2)
C81 0.047(4) 0.050(4) 0.043(4) -0.009(3) 0.005(3) -0.012(3)
C82 0.049(4) 0.057(4) 0.078(5) -0.029(4) 0.010(4) -0.018(3)
C83 0.044(4) 0.058(4) 0.053(4) -0.029(3) -0.001(3) -0.007(3)
C84 0.042(4) 0.059(4) 0.033(3) -0.018(3) -0.001(3) -0.005(3)
C85 0.041(4) 0.036(3) 0.040(3) -0.021(3) 0.005(3) -0.008(3)
C86 0.046(4) 0.034(3) 0.021(3) -0.009(2) 0.004(3) -0.010(3)
N1 0.032(2) 0.017(2) 0.026(2) -0.0094(18) 0.0039(19) 0.0002(19)
N2 0.037(3) 0.022(2) 0.030(2) -0.0124(19) 0.007(2) 0.004(2)
N3 0.040(3) 0.013(2) 0.026(2) -0.0067(18) 0.005(2) 0.0000(19)
N4 0.039(3) 0.014(2) 0.023(2) -0.0100(18) 0.0016(19) -0.0022(19)
N5 0.048(3) 0.054(3) 0.027(3) 0.006(2) -0.012(2) -0.007(3)
N6 0.063(4) 0.065(4) 0.027(3) -0.011(2) 0.004(3) -0.029(3)
N7 0.060(3) 0.036(3) 0.026(2) -0.007(2) 0.004(2) 0.002(2)
N8 0.039(3) 0.035(3) 0.026(2) -0.003(2) 0.000(2) -0.007(2)

loop_
_atom_type_symbol
_atom_type_description
_atom_type_scat_dispersion_real
_atom_type_scat_dispersion_imag
_atom_type_scat_source
C C 0.0033 0.0016 'International Tables Vol C Tables 4.2.6.8 and 6.1.1.4'
H H 0.0000 0.0000 'International Tables Vol C Tables 4.2.6.8 and 6.1.1.4'
N N 0.0061 0.0033 'International Tables Vol C Tables 4.2.6.8 and 6.1.1.4'
O O 0.0106 0.0060 'International Tables Vol C Tables 4.2.6.8 and 6.1.1.4'

loop_
_geom_angle_atom_site_label_1
_geom_angle_atom_site_label_2
_geom_angle_atom_site_label_3
_geom_angle
_geom_angle_site_symmetry_1
_geom_angle_site_symmetry_3
_geom_angle_publ_flag
N4 C1 O1 114.5(4) . . ?
N4 C1 C2 129.3(4) . . ?
O1 C1 C2 116.2(4) . . ?
C9 C2 C1 122.6(4) . . ?
C9 C2 C3 118.5(4) . . ?
C1 C2 C3 118.8(4) . . ?
C8 C3 C4 118.8(5) . . ?
C8 C3 C2 122.8(5) . . ?
C4 C3 C2 118.3(4) . . ?
C3 C4 C5 119.4(5) . . ?
C3 C4 H4 120.3 . . ?
C5 C4 H4 120.3 . . ?
C6 C5 C4 120.0(5) . . ?
C6 C5 H5 120.0 . . ?
C4 C5 H5 120.0 . . ?
C7 C6 C5 119.8(5) . . ?
C7 C6 H6 120.1 . . ?
C5 C6 H6 120.1 . . ?
C6 C7 C8 121.1(5) . . ?
C6 C7 H7 119.5 . . ?
C8 C7 H7 119.5 . . ?
C3 C8 C7 120.9(5) . . ?
C3 C8 H8 119.6 . . ?
C7 C8 H8 119.6 . . ?
N1 C9 C2 126.8(4) . . ?
N1 C9 C10 106.2(4) . . ?
C2 C9 C10 127.0(4) . . ?
C11 C10 C9 109.0(4) . . ?
C11 C10 H10 125.5 . . ?
C9 C10 H10 125.5 . . ?
C10 C11 C12 108.1(4) . . ?
C10 C11 H11 126.0 . . ?
C12 C11 H11 126.0 . . ?
C13 C12 N1 126.5(4) . . ?
C13 C12 C11 127.4(4) . . ?
N1 C12 C11 106.1(4) . . ?
C12 C13 C20 125.9(4) . . ?
C12 C13 C14 116.4(4) . . ?
C20 C13 C14 117.5(4) . . ?
C19 C14 C15 119.5(4) . . ?
C19 C14 C13 121.0(4) . . ?
C15 C14 C13 119.5(4) . . ?
C16 C15 C14 119.8(5) . . ?
C16 C15 H15 120.1 . . ?
C14 C15 H15 120.1 . . ?
C17 C16 C15 119.7(5) . . ?
C17 C16 H16 120.1 . . ?
C15 C16 H16 120.1 . . ?
C16 C17 C18 120.9(5) . . ?
C16 C17 H17 119.6 . . ?
C18 C17 H17 119.6 . . ?
C17 C18 C19 119.2(5) . . ?
C17 C18 H18 120.4 . . ?
C19 C18 H18 120.4 . . ?
C14 C19 C18 120.9(5) . . ?
C14 C19 H19 119.5 . . ?
C18 C19 H19 119.5 . . ?
N2 C20 C13 125.2(4) . . ?
N2 C20 C21 110.2(4) . . ?
C13 C20 C21 124.6(4) . . ?
C22 C21 C20 107.5(4) . . ?
C22 C21 H21 126.2 . . ?
C20 C21 H21 126.2 . . ?
C21 C22 C23 106.1(4) . . ?
C21 C22 H22 127.0 . . ?
C23 C22 H22 127.0 . . ?
N2 C23 C24 124.9(4) . . ?
N2 C23 C22 111.1(4) . . ?
C24 C23 C22 124.0(4) . . ?
C31 C24 C23 127.0(4) . . ?
C31 C24 C25 116.8(4) . . ?
C23 C24 C25 116.1(4) . . ?
C30 C25 C26 119.1(4) . . ?
C30 C25 C24 121.7(5) . . ?
C26 C25 C24 119.2(4) . . ?
C27 C26 C25 120.0(5) . . ?
C27 C26 H26 120.0 . . ?
C25 C26 H26 120.0 . . ?
C28 C27 C26 121.0(5) . . ?
C28 C27 H27 119.5 . . ?
C26 C27 H27 119.5 . . ?
C27 C28 C29 119.5(5) . . ?
C27 C28 H28 120.2 . . ?
C29 C28 H28 120.2 . . ?
C30 C29 C28 119.9(5) . . ?
C30 C29 H29 120.0 . . ?
C28 C29 H29 120.0 . . ?
C29 C30 C25 120.4(5) . . ?
C29 C30 H30 119.8 . . ?
C25 C30 H30 119.8 . . ?
C24 C31 N3 126.2(4) . . ?
C24 C31 C32 128.8(4) . . ?
N3 C31 C32 105.0(4) . . ?
C33 C32 C31 109.6(4) . . ?
C33 C32 H32 125.2 . . ?
C31 C32 H32 125.2 . . ?
C32 C33 C34 107.6(4) . . ?
C32 C33 H33 126.2 . . ?
C34 C33 H33 126.2 . . ?
N3 C34 C33 107.3(4) . . ?
N3 C34 C35 126.1(4) . . ?
C33 C34 C35 126.5(4) . . ?
C42 C35 C34 124.7(4) . . ?
C42 C35 C36 119.1(4) . . ?
C34 C35 C36 116.2(4) . . ?
C41 C36 C37 118.6(4) . . ?
C41 C36 C35 121.2(4) . . ?
C37 C36 C35 120.1(4) . . ?
C38 C37 C36 120.4(5) . . ?
C38 C37 H37 119.8 . . ?
C36 C37 H37 119.8 . . ?
C39 C38 C37 120.2(5) . . ?
C39 C38 H38 119.9 . . ?
C37 C38 H38 119.9 . . ?
C38 C39 C40 120.2(5) . . ?
C38 C39 H39 119.9 . . ?
C40 C39 H39 119.9 . . ?
C39 C40 C41 120.0(5) . . ?
C39 C40 H40 120.0 . . ?
C41 C40 H40 120.0 . . ?
C36 C41 C40 120.5(5) . . ?
C36 C41 H41 119.8 . . ?
C40 C41 H41 119.8 . . ?
C35 C42 N4 126.5(4) . . ?
C35 C42 C43 124.9(4) . . ?
N4 C42 C43 108.6(4) . . ?
O1 C43 O2 109.7(4) . . ?
O1 C43 C42 102.5(3) . . ?
O2 C43 C42 105.3(4) . . ?
O1 C43 H43 112.9 . . ?
O2 C43 H43 112.9 . . ?
C42 C43 H43 112.9 . . ?
O3 C44 O2 108.8(4) . . ?
O3 C44 C45 102.1(4) . . ?
O2 C44 C45 106.2(4) . . ?
O3 C44 H44 113.0 . . ?
O2 C44 H44 113.0 . . ?
C45 C44 H44 113.0 . . ?
C46 C45 N8 128.2(5) . . ?
C46 C45 C44 123.3(5) . . ?
N8 C45 C44 108.5(4) . . ?
C45 C46 C53 122.1(5) . . ?
C45 C46 C47 119.5(5) . . ?
C53 C46 C47 118.3(5) . . ?
C52 C47 C48 118.3(5) . . ?
C52 C47 C46 121.4(5) . . ?
C48 C47 C46 120.3(5) . . ?
C49 C48 C47 120.4(5) . . ?
C49 C48 H48 119.8 . . ?
C47 C48 H48 119.8 . . ?
C50 C49 C48 120.3(6) . . ?
C50 C49 H49 119.9 . . ?
C48 C49 H49 119.9 . . ?
C49 C50 C51 120.0(6) . . ?
C49 C50 H50 120.0 . . ?
C51 C50 H50 120.0 . . ?
C50 C51 C52 120.6(6) . . ?
C50 C51 H51 119.7 . . ?
C52 C51 H51 119.7 . . ?
C51 C52 C47 120.3(6) . . ?
C51 C52 H52 119.9 . . ?
C47 C52 H52 119.9 . . ?
N5 C53 C54 107.3(5) . . ?
N5 C53 C46 126.1(5) . . ?
C54 C53 C46 126.5(6) . . ?
C55 C54 C53 106.5(6) . . ?
C55 C54 H54 126.8 . . ?
C53 C54 H54 126.8 . . ?
C54 C55 C56 110.1(6) . . ?
C54 C55 H55 125.0 . . ?
C56 C55 H55 125.0 . . ?
N5 C56 C57 126.6(6) . . ?
N5 C56 C55 103.7(6) . . ?
C57 C56 C55 129.4(6) . . ?
C56 C57 C64 126.2(6) . . ?
C56 C57 C58B 123.3(8) . . ?
C64 C57 C58B 109.9(8) . . ?
C56 C57 C58 109.0(6) . . ?
C64 C57 C58 124.8(6) . . ?
C58B C57 C58 16.4(7) . . ?
C59 C58 C63 120.0 . . ?
C59 C58 C57 122.0(5) . . ?
C63 C58 C57 117.9(5) . . ?
C60 C59 C58 120.0 . . ?
C60 C59 H59 120.0 . . ?
C58 C59 H59 120.0 . . ?
C61 C60 C59 120.0 . . ?
C61 C60 H60 120.0 . . ?
C59 C60 H60 120.0 . . ?
C60 C61 C62 120.0 . . ?
C60 C61 H61 120.0 . . ?
C62 C61 H61 120.0 . . ?
C63 C62 C61 120.0 . . ?
C63 C62 H62 120.0 . . ?
C61 C62 H62 120.0 . . ?
C62 C63 C58 120.0 . . ?
C62 C63 H63 120.0 . . ?
C58 C63 H63 120.0 . . ?
C1 O1 C43 106.5(3) . . ?
C44 O2 C43 115.2(3) . . ?
C86 O3 C44 105.9(4) . . ?
C59B C58B C63B 120.0 . . ?
C59B C58B C57 121.2(9) . . ?
C63B C58B C57 118.7(9) . . ?
C58B C59B C60B 120.0 . . ?
C58B C59B H59B 120.0 . . ?
C60B C59B H59B 120.0 . . ?
C61B C60B C59B 120.0 . . ?
C61B C60B H60B 120.0 . . ?
C59B C60B H60B 120.0 . . ?
C62B C61B C60B 120.0 . . ?
C62B C61B H61B 120.0 . . ?
C60B C61B H61B 120.0 . . ?
C61B C62B C63B 120.0 . . ?
C61B C62B H62B 120.0 . . ?
C63B C62B H62B 120.0 . . ?
C62B C63B C58B 120.0 . . ?
C62B C63B H63B 120.0 . . ?
C58B C63B H63B 120.0 . . ?
N6 C64 C57 126.2(6) . . ?
N6 C64 C65 109.3(6) . . ?
C57 C64 C65 124.5(6) . . ?
C66 C65 C64 107.4(6) . . ?
C66 C65 H65 126.3 . . ?
C64 C65 H65 126.3 . . ?
C65 C66 C67 106.5(7) . . ?
C65 C66 H66 126.8 . . ?
C67 C66 H66 126.8 . . ?
N6 C67 C68 124.9(5) . . ?
N6 C67 C66 111.2(6) . . ?
C68 C67 C66 123.5(6) . . ?
C75 C68 C67 126.6(5) . . ?
C75 C68 C69 115.9(6) . . ?
C67 C68 C69 117.5(5) . . ?
C70 C69 C74 115.9(6) . . ?
C70 C69 C68 124.8(6) . . ?
C74 C69 C68 119.1(5) . . ?
C71 C70 C69 122.5(7) . . ?
C71 C70 H70 118.8 . . ?
C69 C70 H70 118.8 . . ?
C72 C71 C70 121.7(6) . . ?
C72 C71 H71 119.2 . . ?
C70 C71 H71 119.2 . . ?
C71 C72 C73 120.1(7) . . ?
C71 C72 H72 120.0 . . ?
C73 C72 H72 120.0 . . ?
C72 C73 C74 117.7(7) . . ?
C72 C73 H73 121.1 . . ?
C74 C73 H73 121.1 . . ?
C73 C74 C69 121.9(7) . . ?
C73 C74 H74 119.1 . . ?
C69 C74 H74 119.1 . . ?
C68 C75 N7 124.2(6) . . ?
C68 C75 C76 129.2(6) . . ?
N7 C75 C76 106.6(5) . . ?
C77 C76 C75 108.2(5) . . ?
C77 C76 H76 125.9 . . ?
C75 C76 H76 125.9 . . ?
C76 C77 C78 108.9(5) . . ?
C76 C77 H77 125.5 . . ?
C78 C77 H77 125.5 . . ?
N7 C78 C79 127.0(5) . . ?
N7 C78 C77 106.2(5) . . ?
C79 C78 C77 126.5(5) . . ?
C78 C79 C86 122.5(5) . . ?
C78 C79 C80 119.9(5) . . ?
C86 C79 C80 117.5(4) . . ?
C81 C80 C85 117.5(5) . . ?
C81 C80 C79 123.0(5) . . ?
C85 C80 C79 119.5(4) . . ?
C80 C81 C82 121.0(5) . . ?
C80 C81 H81 119.5 . . ?
C82 C81 H81 119.5 . . ?
C81 C82 C83 119.8(6) . . ?
C81 C82 H82 120.1 . . ?
C83 C82 H82 120.1 . . ?
C84 C83 C82 118.7(6) . . ?
C84 C83 H83 120.7 . . ?
C82 C83 H83 120.7 . . ?
C85 C84 C83 121.2(5) . . ?
C85 C84 H84 119.4 . . ?
C83 C84 H84 119.4 . . ?
C84 C85 C80 121.7(5) . . ?
C84 C85 H85 119.2 . . ?
C80 C85 H85 119.2 . . ?
N8 C86 C79 130.6(4) . . ?
N8 C86 O3 113.4(4) . . ?
C79 C86 O3 116.0(5) . . ?
C9 N1 C12 110.6(4) . . ?
C9 N1 H1 124.7 . . ?
C12 N1 H1 124.7 . . ?
C23 N2 C20 105.1(4) . . ?
C34 N3 C31 110.3(4) . . ?
C34 N3 H3 124.8 . . ?
C31 N3 H3 124.8 . . ?
C1 N4 C42 105.6(4) . . ?
C53 N5 C56 112.3(5) . . ?
C53 N5 H5A 123.9 . . ?
C56 N5 H5A 123.9 . . ?
C67 N6 C64 105.7(5) . . ?
C78 N7 C75 110.1(5) . . ?
C78 N7 H7A 124.9 . . ?
C75 N7 H7A 124.9 . . ?
C86 N8 C45 106.7(4) . . ?

loop_
_geom_bond_atom_site_label_1
_geom_bond_atom_site_label_2
_geom_bond_distance
_geom_bond_site_symmetry_2
_geom_bond_publ_flag
C1 N4 1.330(5) . ?
C1 O1 1.376(5) . ?
C1 C2 1.412(6) . ?
C2 C9 1.396(6) . ?
C2 C3 1.486(6) . ?
C3 C8 1.373(6) . ?
C3 C4 1.387(7) . ?
C4 C5 1.404(7) . ?
C4 H4 0.9500 . ?
C5 C6 1.382(8) . ?
C5 H5 0.9500 . ?
C6 C7 1.340(7) . ?
C6 H6 0.9500 . ?
C7 C8 1.379(7) . ?
C7 H7 0.9500 . ?
C8 H8 0.9500 . ?
C9 N1 1.368(6) . ?
C9 C10 1.437(6) . ?
C10 C11 1.359(6) . ?
C10 H10 0.9500 . ?
C11 C12 1.432(6) . ?
C11 H11 0.9500 . ?
C12 C13 1.378(6) . ?
C12 N1 1.394(5) . ?
C13 C20 1.412(6) . ?
C13 C14 1.503(6) . ?
C14 C19 1.372(7) . ?
C14 C15 1.400(6) . ?
C15 C16 1.399(6) . ?
C15 H15 0.9500 . ?
C16 C17 1.374(7) . ?
C16 H16 0.9500 . ?
C17 C18 1.384(7) . ?
C17 H17 0.9500 . ?
C18 C19 1.394(7) . ?
C18 H18 0.9500 . ?
C19 H19 0.9500 . ?
C20 N2 1.388(6) . ?
C20 C21 1.443(6) . ?
C21 C22 1.350(6) . ?
C21 H21 0.9500 . ?
C22 C23 1.456(6) . ?
C22 H22 0.9500 . ?
C23 N2 1.367(6) . ?
C23 C24 1.415(6) . ?
C24 C31 1.378(6) . ?
C24 C25 1.520(6) . ?
C25 C30 1.386(6) . ?
C25 C26 1.395(7) . ?
C26 C27 1.379(7) . ?
C26 H26 0.9500 . ?
C27 C28 1.364(7) . ?
C27 H27 0.9500 . ?
C28 C29 1.396(7) . ?
C28 H28 0.9500 . ?
C29 C30 1.381(7) . ?
C29 H29 0.9500 . ?
C30 H30 0.9500 . ?
C31 N3 1.386(6) . ?
C31 C32 1.422(6) . ?
C32 C33 1.357(7) . ?
C32 H32 0.9500 . ?
C33 C34 1.409(6) . ?
C33 H33 0.9500 . ?
C34 N3 1.368(5) . ?
C34 C35 1.421(6) . ?
C35 C42 1.374(6) . ?
C35 C36 1.506(6) . ?
C36 C41 1.385(6) . ?
C36 C37 1.405(7) . ?
C37 C38 1.383(6) . ?
C37 H37 0.9500 . ?
C38 C39 1.377(7) . ?
C38 H38 0.9500 . ?
C39 C40 1.377(7) . ?
C39 H39 0.9500 . ?
C40 C41 1.399(6) . ?
C40 H40 0.9500 . ?
C41 H41 0.9500 . ?
C42 N4 1.384(5) . ?
C42 C43 1.509(6) . ?
C43 O1 1.411(5) . ?
C43 O2 1.439(5) . ?
C43 H43 1.0000 . ?
C44 O3 1.428(5) . ?
C44 O2 1.439(5) . ?
C44 C45 1.507(6) . ?
C44 H44 1.0000 . ?
C45 C46 1.370(7) . ?
C45 N8 1.374(6) . ?
C46 C53 1.431(7) . ?
C46 C47 1.489(7) . ?
C47 C52 1.389(7) . ?
C47 C48 1.398(7) . ?
C48 C49 1.381(7) . ?
C48 H48 0.9500 . ?
C49 C50 1.365(8) . ?
C49 H49 0.9500 . ?
C50 C51 1.371(9) . ?
C50 H50 0.9500 . ?
C51 C52 1.379(8) . ?
C51 H51 0.9500 . ?
C52 H52 0.9500 . ?
C53 N5 1.365(6) . ?
C53 C54 1.416(7) . ?
C54 C55 1.386(8) . ?
C54 H54 0.9500 . ?
C55 C56 1.434(9) . ?
C55 H55 0.9500 . ?
C56 N5 1.382(7) . ?
C56 C57 1.391(8) . ?
C57 C64 1.396(9) . ?
C57 C58B 1.517(10) . ?
C57 C58 1.541(8) . ?
C58 C59 1.3900 . ?
C58 C63 1.3900 . ?
C59 C60 1.3900 . ?
C59 H59 0.9500 . ?
C60 C61 1.3900 . ?
C60 H60 0.9500 . ?
C61 C62 1.3900 . ?
C61 H61 0.9500 . ?
C62 C63 1.3900 . ?
C62 H62 0.9500 . ?
C63 H63 0.9500 . ?
O3 C86 1.400(5) . ?
C58B C59B 1.3900 . ?
C58B C63B 1.3900 . ?
C59B C60B 1.3900 . ?
C59B H59B 0.9500 . ?
C60B C61B 1.3900 . ?
C60B H60B 0.9500 . ?
C61B C62B 1.3900 . ?
C61B H61B 0.9500 . ?
C62B C63B 1.3900 . ?
C62B H62B 0.9500 . ?
C63B H63B 0.9500 . ?
C64 N6 1.376(7) . ?
C64 C65 1.461(8) . ?
C65 C66 1.348(9) . ?
C65 H65 0.9500 . ?
C66 C67 1.435(8) . ?
C66 H66 0.9500 . ?
C67 N6 1.373(7) . ?
C67 C68 1.415(8) . ?
C68 C75 1.371(7) . ?
C68 C69 1.510(8) . ?
C69 C70 1.365(8) . ?
C69 C74 1.412(9) . ?
C70 C71 1.362(8) . ?
C70 H70 0.9500 . ?
C71 C72 1.338(9) . ?
C71 H71 0.9500 . ?
C72 C73 1.390(9) . ?
C72 H72 0.9500 . ?
C73 C74 1.404(9) . ?
C73 H73 0.9500 . ?
C74 H74 0.9500 . ?
C75 N7 1.396(6) . ?
C75 C76 1.422(8) . ?
C76 C77 1.363(7) . ?
C76 H76 0.9500 . ?
C77 C78 1.435(7) . ?
C77 H77 0.9500 . ?
C78 N7 1.375(6) . ?
C78 C79 1.384(6) . ?
C79 C86 1.390(7) . ?
C79 C80 1.484(7) . ?
C80 C81 1.383(7) . ?
C80 C85 1.420(7) . ?
C81 C82 1.399(8) . ?
C81 H81 0.9500 . ?
C82 C83 1.410(8) . ?
C82 H82 0.9500 . ?
C83 C84 1.381(7) . ?
C83 H83 0.9500 . ?
C84 C85 1.352(7) . ?
C84 H84 0.9500 . ?
C85 H85 0.9500 . ?
C86 N8 1.332(6) . ?
N1 H1 0.8800 . ?
N3 H3 0.8800 . ?
N5 H5A 0.8800 . ?
N7 H7A 0.8800 . ?

loop_
_geom_torsion_atom_site_label_1
_geom_torsion_atom_site_label_2
_geom_torsion_atom_site_label_3
_geom_torsion_atom_site_label_4
_geom_torsion
_geom_torsion_site_symmetry_1
_geom_torsion_site_symmetry_2
_geom_torsion_site_symmetry_3
_geom_torsion_site_symmetry_4
_geom_torsion_publ_flag
N4 C1 C2 C9 2.6(8) . . . . ?
O1 C1 C2 C9 -176.5(4) . . . . ?
N4 C1 C2 C3 -175.0(5) . . . . ?
O1 C1 C2 C3 5.9(6) . . . . ?
C9 C2 C3 C8 60.8(7) . . . . ?
C1 C2 C3 C8 -121.5(5) . . . . ?
C9 C2 C3 C4 -118.6(5) . . . . ?
C1 C2 C3 C4 59.1(6) . . . . ?
C8 C3 C4 C5 0.5(8) . . . . ?
C2 C3 C4 C5 179.9(5) . . . . ?
C3 C4 C5 C6 0.7(9) . . . . ?
C4 C5 C6 C7 -0.6(9) . . . . ?
C5 C6 C7 C8 -0.7(8) . . . . ?
C4 C3 C8 C7 -1.8(7) . . . . ?
C2 C3 C8 C7 178.8(4) . . . . ?
C6 C7 C8 C3 1.9(8) . . . . ?
C1 C2 C9 N1 1.7(8) . . . . ?
C3 C2 C9 N1 179.3(4) . . . . ?
C1 C2 C9 C10 -175.5(5) . . . . ?
C3 C2 C9 C10 2.1(7) . . . . ?
N1 C9 C10 C11 1.0(5) . . . . ?
C2 C9 C10 C11 178.7(5) . . . . ?
C9 C10 C11 C12 -0.6(6) . . . . ?
C10 C11 C12 C13 -179.1(5) . . . . ?
C10 C11 C12 N1 -0.1(5) . . . . ?
N1 C12 C13 C20 -0.5(8) . . . . ?
C11 C12 C13 C20 178.4(5) . . . . ?
N1 C12 C13 C14 175.6(4) . . . . ?
C11 C12 C13 C14 -5.6(7) . . . . ?
C12 C13 C14 C19 111.5(5) . . . . ?
C20 C13 C14 C19 -72.1(6) . . . . ?
C12 C13 C14 C15 -68.3(6) . . . . ?
C20 C13 C14 C15 108.1(5) . . . . ?
C19 C14 C15 C16 1.5(7) . . . . ?
C13 C14 C15 C16 -178.7(4) . . . . ?
C14 C15 C16 C17 -1.6(7) . . . . ?
C15 C16 C17 C18 0.5(8) . . . . ?
C16 C17 C18 C19 0.7(8) . . . . ?
C15 C14 C19 C18 -0.3(8) . . . . ?
C13 C14 C19 C18 179.9(5) . . . . ?
C17 C18 C19 C14 -0.8(8) . . . . ?
C12 C13 C20 N2 -4.3(8) . . . . ?
C14 C13 C20 N2 179.7(4) . . . . ?
C12 C13 C20 C21 176.1(5) . . . . ?
C14 C13 C20 C21 0.1(7) . . . . ?
N2 C20 C21 C22 -0.3(6) . . . . ?
C13 C20 C21 C22 179.3(5) . . . . ?
C20 C21 C22 C23 -0.4(5) . . . . ?
C21 C22 C23 N2 1.1(6) . . . . ?
C21 C22 C23 C24 179.0(4) . . . . ?
N2 C23 C24 C31 3.6(8) . . . . ?
C22 C23 C24 C31 -174.0(5) . . . . ?
N2 C23 C24 C25 -173.7(4) . . . . ?
C22 C23 C24 C25 8.7(7) . . . . ?
C31 C24 C25 C30 69.4(6) . . . . ?
C23 C24 C25 C30 -113.0(5) . . . . ?
C31 C24 C25 C26 -111.1(5) . . . . ?
C23 C24 C25 C26 66.4(6) . . . . ?
C30 C25 C26 C27 2.3(7) . . . . ?
C24 C25 C26 C27 -177.2(4) . . . . ?
C25 C26 C27 C28 0.8(8) . . . . ?
C26 C27 C28 C29 -3.4(8) . . . . ?
C27 C28 C29 C30 2.9(7) . . . . ?
C28 C29 C30 C25 0.2(7) . . . . ?
C26 C25 C30 C29 -2.7(7) . . . . ?
C24 C25 C30 C29 176.7(4) . . . . ?
C23 C24 C31 N3 0.3(8) . . . . ?
C25 C24 C31 N3 177.6(4) . . . . ?
C23 C24 C31 C32 -177.0(5) . . . . ?
C25 C24 C31 C32 0.3(8) . . . . ?
C24 C31 C32 C33 176.2(5) . . . . ?
N3 C31 C32 C33 -1.5(6) . . . . ?
C31 C32 C33 C34 0.1(6) . . . . ?
C32 C33 C34 N3 1.4(6) . . . . ?
C32 C33 C34 C35 -176.5(5) . . . . ?
N3 C34 C35 C42 -1.2(8) . . . . ?
C33 C34 C35 C42 176.2(5) . . . . ?
N3 C34 C35 C36 176.2(4) . . . . ?
C33 C34 C35 C36 -6.4(7) . . . . ?
C42 C35 C36 C41 -74.9(6) . . . . ?
C34 C35 C36 C41 107.6(5) . . . . ?
C42 C35 C36 C37 107.7(5) . . . . ?
C34 C35 C36 C37 -69.8(6) . . . . ?
C41 C36 C37 C38 1.8(7) . . . . ?
C35 C36 C37 C38 179.2(4) . . . . ?
C36 C37 C38 C39 -0.3(7) . . . . ?
C37 C38 C39 C40 -1.5(8) . . . . ?
C38 C39 C40 C41 1.7(7) . . . . ?
C37 C36 C41 C40 -1.5(7) . . . . ?
C35 C36 C41 C40 -179.0(4) . . . . ?
C39 C40 C41 C36 -0.2(7) . . . . ?
C34 C35 C42 N4 0.0(8) . . . . ?
C36 C35 C42 N4 -177.3(4) . . . . ?
C34 C35 C42 C43 -178.4(5) . . . . ?
C36 C35 C42 C43 4.3(7) . . . . ?
C35 C42 C43 O1 -168.5(4) . . . . ?
N4 C42 C43 O1 12.8(5) . . . . ?
C35 C42 C43 O2 76.7(6) . . . . ?
N4 C42 C43 O2 -102.0(4) . . . . ?
O3 C44 C45 C46 -162.6(4) . . . . ?
O2 C44 C45 C46 83.4(5) . . . . ?
O3 C44 C45 N8 17.7(5) . . . . ?
O2 C44 C45 N8 -96.2(4) . . . . ?
N8 C45 C46 C53 1.8(8) . . . . ?
C44 C45 C46 C53 -177.7(5) . . . . ?
N8 C45 C46 C47 178.1(5) . . . . ?
C44 C45 C46 C47 -1.5(7) . . . . ?
C45 C46 C47 C52 110.4(6) . . . . ?
C53 C46 C47 C52 -73.2(7) . . . . ?
C45 C46 C47 C48 -69.7(7) . . . . ?
C53 C46 C47 C48 106.7(6) . . . . ?
C52 C47 C48 C49 1.4(8) . . . . ?
C46 C47 C48 C49 -178.6(5) . . . . ?
C47 C48 C49 C50 0.2(8) . . . . ?
C48 C49 C50 C51 -1.6(10) . . . . ?
C49 C50 C51 C52 1.3(11) . . . . ?
C50 C51 C52 C47 0.3(10) . . . . ?
C48 C47 C52 C51 -1.6(9) . . . . ?
C46 C47 C52 C51 178.4(6) . . . . ?
C45 C46 C53 N5 9.7(8) . . . . ?
C47 C46 C53 N5 -166.6(5) . . . . ?
C45 C46 C53 C54 -174.4(5) . . . . ?
C47 C46 C53 C54 9.3(8) . . . . ?
N5 C53 C54 C55 1.2(6) . . . . ?
C46 C53 C54 C55 -175.3(5) . . . . ?
C53 C54 C55 C56 1.2(7) . . . . ?
C54 C55 C56 N5 -3.0(6) . . . . ?
C54 C55 C56 C57 171.8(6) . . . . ?
N5 C56 C57 C64 -3.8(9) . . . . ?
C55 C56 C57 C64 -177.6(6) . . . . ?
N5 C56 C57 C58B 166.2(8) . . . . ?
C55 C56 C57 C58B -7.5(11) . . . . ?
N5 C56 C57 C58 175.0(6) . . . . ?
C55 C56 C57 C58 1.3(9) . . . . ?
C56 C57 C58 C59 -59.5(7) . . . . ?
C64 C57 C58 C59 119.4(6) . . . . ?
C58B C57 C58 C59 94(3) . . . . ?
C56 C57 C58 C63 124.2(5) . . . . ?
C64 C57 C58 C63 -56.9(8) . . . . ?
C58B C57 C58 C63 -83(3) . . . . ?
C63 C58 C59 C60 0.0 . . . . ?
C57 C58 C59 C60 -176.2(7) . . . . ?
C58 C59 C60 C61 0.0 . . . . ?
C59 C60 C61 C62 0.0 . . . . ?
C60 C61 C62 C63 0.0 . . . . ?
C61 C62 C63 C58 0.0 . . . . ?
C59 C58 C63 C62 0.0 . . . . ?
C57 C58 C63 C62 176.4(7) . . . . ?
N4 C1 O1 C43 12.9(5) . . . . ?
C2 C1 O1 C43 -167.9(4) . . . . ?
O2 C43 O1 C1 96.9(4) . . . . ?
C42 C43 O1 C1 -14.6(5) . . . . ?
O3 C44 O2 C43 57.5(5) . . . . ?
C45 C44 O2 C43 166.7(4) . . . . ?
O1 C43 O2 C44 64.9(5) . . . . ?
C42 C43 O2 C44 174.5(3) . . . . ?
O2 C44 O3 C86 94.7(4) . . . . ?
C45 C44 O3 C86 -17.2(4) . . . . ?
C56 C57 C58B C59B -104.8(10) . . . . ?
C64 C57 C58B C59B 66.6(10) . . . . ?
C58 C57 C58B C59B -136(3) . . . . ?
C56 C57 C58B C63B 71.8(10) . . . . ?
C64 C57 C58B C63B -116.7(8) . . . . ?
C58 C57 C58B C63B 41(2) . . . . ?
C63B C58B C59B C60B 0.0 . . . . ?
C57 C58B C59B C60B 176.6(12) . . . . ?
C58B C59B C60B C61B 0.0 . . . . ?
C59B C60B C61B C62B 0.0 . . . . ?
C60B C61B C62B C63B 0.0 . . . . ?
C61B C62B C63B C58B 0.0 . . . . ?
C59B C58B C63B C62B 0.0 . . . . ?
C57 C58B C63B C62B -176.7(11) . . . . ?
C56 C57 C64 N6 -7.2(9) . . . . ?
C58B C57 C64 N6 -178.4(7) . . . . ?
C58 C57 C64 N6 174.1(6) . . . . ?
C56 C57 C64 C65 176.8(5) . . . . ?
C58B C57 C64 C65 5.6(9) . . . . ?
C58 C57 C64 C65 -1.9(9) . . . . ?
N6 C64 C65 C66 -1.2(7) . . . . ?
C57 C64 C65 C66 175.4(6) . . . . ?
C64 C65 C66 C67 1.9(7) . . . . ?
C65 C66 C67 N6 -2.0(7) . . . . ?
C65 C66 C67 C68 -175.1(5) . . . . ?
N6 C67 C68 C75 6.4(9) . . . . ?
C66 C67 C68 C75 178.5(5) . . . . ?
N6 C67 C68 C69 -173.6(5) . . . . ?
C66 C67 C68 C69 -1.5(8) . . . . ?
C75 C68 C69 C70 115.7(7) . . . . ?
C67 C68 C69 C70 -64.3(8) . . . . ?
C75 C68 C69 C74 -58.9(8) . . . . ?
C67 C68 C69 C74 121.1(7) . . . . ?
C74 C69 C70 C71 -3.3(10) . . . . ?
C68 C69 C70 C71 -178.1(6) . . . . ?
C69 C70 C71 C72 -0.4(11) . . . . ?
C70 C71 C72 C73 4.7(11) . . . . ?
C71 C72 C73 C74 -4.9(11) . . . . ?
C72 C73 C74 C69 1.2(11) . . . . ?
C70 C69 C74 C73 2.8(10) . . . . ?
C68 C69 C74 C73 177.9(6) . . . . ?
C67 C68 C75 N7 -1.4(9) . . . . ?
C69 C68 C75 N7 178.6(5) . . . . ?
C67 C68 C75 C76 177.1(6) . . . . ?
C69 C68 C75 C76 -2.9(8) . . . . ?
C68 C75 C76 C77 -178.6(6) . . . . ?
N7 C75 C76 C77 0.1(6) . . . . ?
C75 C76 C77 C78 -0.1(6) . . . . ?
C76 C77 C78 N7 0.1(6) . . . . ?
C76 C77 C78 C79 173.6(5) . . . . ?
N7 C78 C79 C86 2.1(8) . . . . ?
C77 C78 C79 C86 -170.0(5) . . . . ?
N7 C78 C79 C80 177.5(5) . . . . ?
C77 C78 C79 C80 5.3(8) . . . . ?
C78 C79 C80 C81 74.5(7) . . . . ?
C86 C79 C80 C81 -109.9(6) . . . . ?
C78 C79 C80 C85 -106.2(5) . . . . ?
C86 C79 C80 C85 69.3(6) . . . . ?
C85 C80 C81 C82 -2.5(8) . . . . ?
C79 C80 C81 C82 176.7(5) . . . . ?
C80 C81 C82 C83 3.1(9) . . . . ?
C81 C82 C83 C84 -2.7(8) . . . . ?
C82 C83 C84 C85 1.9(8) . . . . ?
C83 C84 C85 C80 -1.4(8) . . . . ?
C81 C80 C85 C84 1.6(7) . . . . ?
C79 C80 C85 C84 -177.6(5) . . . . ?
C78 C79 C86 N8 -5.1(8) . . . . ?
C80 C79 C86 N8 179.4(5) . . . . ?
C78 C79 C86 O3 174.1(4) . . . . ?
C80 C79 C86 O3 -1.4(6) . . . . ?
C44 O3 C86 N8 12.3(5) . . . . ?
C44 O3 C86 C79 -167.0(4) . . . . ?
C2 C9 N1 C12 -178.8(4) . . . . ?
C10 C9 N1 C12 -1.1(5) . . . . ?
C13 C12 N1 C9 179.8(5) . . . . ?
C11 C12 N1 C9 0.7(5) . . . . ?
C24 C23 N2 C20 -179.1(4) . . . . ?
C22 C23 N2 C20 -1.3(5) . . . . ?
C13 C20 N2 C23 -178.6(5) . . . . ?
C21 C20 N2 C23 1.0(5) . . . . ?
C33 C34 N3 C31 -2.4(5) . . . . ?
C35 C34 N3 C31 175.5(5) . . . . ?
C24 C31 N3 C34 -175.4(5) . . . . ?
C32 C31 N3 C34 2.4(5) . . . . ?
O1 C1 N4 C42 -4.2(5) . . . . ?
C2 C1 N4 C42 176.7(5) . . . . ?
C35 C42 N4 C1 175.7(5) . . . . ?
C43 C42 N4 C1 -5.6(5) . . . . ?
C54 C53 N5 C56 -3.3(6) . . . . ?
C46 C53 N5 C56 173.2(5) . . . . ?
C57 C56 N5 C53 -171.2(5) . . . . ?
C55 C56 N5 C53 3.8(6) . . . . ?
C68 C67 N6 C64 174.1(5) . . . . ?
C66 C67 N6 C64 1.2(6) . . . . ?
C57 C64 N6 C67 -176.6(5) . . . . ?
C65 C64 N6 C67 0.0(6) . . . . ?
C79 C78 N7 C75 -173.5(5) . . . . ?
C77 C78 N7 C75 0.0(6) . . . . ?
C68 C75 N7 C78 178.7(5) . . . . ?
C76 C75 N7 C78 -0.1(6) . . . . ?
C79 C86 N8 C45 178.7(5) . . . . ?
O3 C86 N8 C45 -0.6(5) . . . . ?
C46 C45 N8 C86 169.5(5) . . . . ?
C44 C45 N8 C86 -10.9(5) . . . . ?

loop_
_platon_squeeze_void_nr
_platon_squeeze_void_average_x
_platon_squeeze_void_average_y
_platon_squeeze_void_average_z
_platon_squeeze_void_volume
_platon_squeeze_void_count_electrons
1 0.018 0.255 0.500 10.9 0.9
2 -0.018 0.745 0.500 10.9 0.8
3 0.308 -0.010 0.687 232.9 72.7
4 0.692 0.010 0.313 232.8 71.9
